data_9010086
loop_
_publ_author_name
'Redhammer, G. J.'
'Amthauer, G.'
'Roth, G.'
'Tippelt, G.'
'Lottermoser, W.'

_publ_section_title
;Single crystal X-ray diffraction and temperature dependent 57Fe Mossbauer
 spectroscopy on the hedenbergite - aegirine (Ca,Na)(Fe2+,Fe3+)Si2O6 solid
 solution Locality: synthetic Sample: Ae551, T = 298 K
;
_journal_name_full 'American Mineralogist'
_journal_page_first 1271
_journal_page_last 1292
_journal_paper_doi 10.2138/am.2006.2173
_journal_volume 91
_journal_year 2006
_chemical_formula_sum 'Ca0.45 Fe Na0.55 O6 Si2'
_chemical_name_mineral Aegirine
_space_group_IT_number 15
_symmetry_space_group_name_Hall '-C 2yc'
_symmetry_space_group_name_H-M 'C 1 2/c 1'
_cell_angle_alpha 90
_cell_angle_beta 106
_cell_angle_gamma 90
_cell_length_a 10
_cell_length_b 9
_cell_length_c 5
_cell_volume 432.568
_cell_formula_units_Z 4
_diffrn_ambient_temperature 298
_exptl_crystal_density_diffrn 3.665
_cod_original_formula_sum '(Na.55 Ca.45) Fe Si2 O6'
_cod_database_code 9010086

loop_
_symmetry_equiv_pos_as_xyz
x,y,z
1/2+x,1/2+y,z
x,-y,1/2+z
1/2+x,1/2-y,1/2+z
-x,y,1/2-z
1/2-x,1/2+y,1/2-z
-x,-y,-z
1/2-x,1/2-y,-z

loop_
_atom_site_label
_atom_site_fract_x
_atom_site_fract_y
_atom_site_fract_z
_atom_site_occupancy
_atom_site_U_iso_or_equiv
Na2 0.00000 0.30100 0.25000 0.55000 0.01120
Ca2 0.00000 0.30100 0.25000 0.45000 0.01120
Fe3+1 0.00000 0.90230 0.25000 0.55000 0.00470
Fe2+1 0.00000 0.90230 0.25000 0.45000 0.00470
Si 0.28910 0.09120 0.23430 1.00000 0.00270
O1 0.11690 0.08320 0.14470 1.00000 0.00660
O2 0.35770 0.25350 0.30960 1.00000 0.00830
O3 0.35190 0.01440 0.00500 1.00000 0.00700
